data_8100081
loop_
_publ_author_name
'Rabe, Susanne'
'Bubenheim, Winfried'
'M\"uller, Ulrich'

_publ_section_title
;
Crystal structures of acetonitrile solvates of bis(tetraphenylphosphonium) 
tetrachlorooxovanadate(IV), hexachlorostannate(IV) and -molybdate
(IV), [P(C~6~H~5~)~4~]~2~[VOCl~4~] &#x00B7; 4CH~3~CN, [P(C~6~H~5~)~4~]~2~
[MCl~6~] &#x00B7; 4CH~3~CN (M = Sn, Mo)
;
_journal_issue 2
_journal_name_full 'Zeitschrift f\"ur Kristallographie - New Crystal Structures'
_journal_page_first 101
_journal_page_last 105
_journal_volume 219
_journal_year 2004
_chemical_formula_moiety '(P(C~6~H~5~)~4~)~2~[VOCl~4~]\cdot 4 CH~3~CN mP240'
_chemical_formula_sum 'C56 H52 Cl4 N4 O P2 V'
_chemical_formula_weight 1051.75
_space_group_IT_number 14
_symmetry_cell_setting monoclinic
_symmetry_space_group_name_Hall '-P 2ybc'
_symmetry_space_group_name_H-M 'P 1 21/c 1'
_cell_angle_alpha 90.00
_cell_angle_beta 99.00(2)
_cell_angle_gamma 90.00
_cell_formula_units_Z 2
_cell_length_a 9.473(2)
_cell_length_b 19.832(6)
_cell_length_c 14.461(2)
_cell_measurement_temperature 193(2)
_cell_volume 2683.3(9)
_diffrn_ambient_temperature 193(2)
_exptl_crystal_density_diffrn 1.303
_cod_original_sg_symbol_H-M 'P 21/c'
_cod_original_formula_sum 'C56 H52 Cl4 N4 O1 P2 V1'
_cod_database_code 8100081

loop_
_symmetry_equiv_pos_as_xyz
'x, y, z'
'-x, y+1/2, -z+1/2'
'-x, -y, -z'
'x, -y-1/2, z-1/2'

loop_
_atom_site_label
_atom_site_type_symbol
_atom_site_fract_x
_atom_site_fract_y
_atom_site_fract_z
_atom_site_U_iso_or_equiv
_atom_site_adp_type
_atom_site_occupancy
_atom_site_symmetry_multiplicity
_atom_site_Wyckoff_symbol
_atom_site_calc_flag
_atom_site_refinement_flags
_atom_site_disorder_assembly
_atom_site_disorder_group
V V 0.05169(6) -0.00582(3) 0.01773(4) 0.0225(2) Uani 0.50 4 e d P . .
Cl1 Cl 0.09694(5) 0.01232(2) -0.13536(3) 0.0381(2) Uani 1 4 e d . . .
Cl2 Cl 0.04386(5) 0.11165(2) 0.03457(3) 0.0376(2) Uani 1 4 e d . . .
O O 0.2061(3) -0.0247(1) 0.0750(2) 0.0320(6) Uani 0.50 4 e d P . .
P P 0.65307(5) 0.19845(2) 0.43650(3) 0.0255(1) Uani 1 4 e d . . .
C11 C 0.5111(2) 0.1487(1) 0.3735(1) 0.0272(4) Uani 1 4 e d . . .
C12 C 0.4670(2) 0.1603(1) 0.2782(1) 0.0333(4) Uani 1 4 e d . . .
H12 H 0.5155 0.1913 0.2464 0.040 Uiso 1 4 e calc R . .
C13 C 0.3510(2) 0.1256(1) 0.2312(1) 0.0376(5) Uani 1 4 e d . . .
H13 H 0.3214 0.1332 0.1677 0.045 Uiso 1 4 e calc R . .
C14 C 0.2790(2) 0.0797(1) 0.2779(2) 0.0400(5) Uani 1 4 e d . . .
H14 H 0.2009 0.0566 0.2458 0.048 Uiso 1 4 e calc R . .
C15 C 0.3225(2) 0.0678(1) 0.3723(2) 0.0435(5) Uani 1 4 e d . . .
H15 H 0.2734 0.0367 0.4035 0.052 Uiso 1 4 e calc R . .
C16 C 0.4390(2) 0.1019(1) 0.4205(1) 0.0354(4) Uani 1 4 e d . . .
H16 H 0.4688 0.0936 0.4839 0.043 Uiso 1 4 e calc R . .
C21 C 0.58337(18) 0.2795(1) 0.46237(12) 0.0289(4) Uani 1 4 e d . . .
C22 C 0.6674(2) 0.3232(1) 0.5236(1) 0.0371(4) Uani 1 4 e d . . .
H22 H 0.7598 0.3110 0.5498 0.044 Uiso 1 4 e calc R . .
C23 C 0.6126(2) 0.3847(1) 0.5449(2) 0.0452(5) Uani 1 4 e d . . .
H23 H 0.6690 0.4144 0.5845 0.054 Uiso 1 4 e calc R . .
C24 C 0.4741(2) 0.4024(1) 0.5077(2) 0.0446(5) Uani 1 4 e d . . .
H24 H 0.4371 0.4436 0.5234 0.054 Uiso 1 4 e calc R . .
C25 C 0.3909(2) 0.3593(1) 0.4476(2) 0.0405(5) Uani 1 4 e d . . .
H25 H 0.2979 0.3715 0.4227 0.049 Uiso 1 4 e calc R . .
C26 C 0.4448(2) 0.2980(1) 0.4238(1) 0.0328(4) Uani 1 4 e d . . .
H26 H 0.3888 0.2693 0.3822 0.039 Uiso 1 4 e calc R . .
C31 C 0.7196(2) 0.1589(1) 0.5463(1) 0.0307(4) Uani 1 4 e d . . .
C32 C 0.6490(2) 0.1708(1) 0.6224(1) 0.0398(5) Uani 1 4 e d . . .
H32 H 0.5713 0.2000 0.6161 0.048 Uiso 1 4 e calc R . .
C33 C 0.6944(3) 0.1394(1) 0.7070(2) 0.0488(6) Uani 1 4 e d . . .
H33 H 0.6459 0.1466 0.7573 0.059 Uiso 1 4 e calc R . .
C34 C 0.8106(3) 0.0977(1) 0.7168(2) 0.0535(6) Uani 1 4 e d . . .
H34 H 0.8420 0.0773 0.7743 0.064 Uiso 1 4 e calc R . .
C35 C 0.8822(3) 0.0853(1) 0.6421(2) 0.0510(6) Uani 1 4 e d . . .
H35 H 0.9611 0.0568 0.6497 0.061 Uiso 1 4 e calc R . .
C36 C 0.8363(2) 0.1154(1) 0.5554(2) 0.0380(5) Uani 1 4 e d . . .
H36 H 0.8827 0.1066 0.5047 0.046 Uiso 1 4 e calc R . .
C41 C 0.7932(2) 0.20583(9) 0.3666(1) 0.0283(4) Uani 1 4 e d . . .
C42 C 0.8205(2) 0.1518(1) 0.3103(1) 0.0381(4) Uani 1 4 e d . . .
H42 H 0.7648 0.1130 0.3080 0.046 Uiso 1 4 e calc R . .
C43 C 0.9301(2) 0.1557(1) 0.2581(2) 0.0450(5) Uani 1 4 e d . . .
H43 H 0.9481 0.1196 0.2205 0.054 Uiso 1 4 e calc R . .
C44 C 1.0129(2) 0.2133(1) 0.2618(2) 0.0430(5) Uani 1 4 e d . . .
H44 H 1.0863 0.2160 0.2262 0.052 Uiso 1 4 e calc R . .
C45 C 0.9877(2) 0.2667(1) 0.3177(1) 0.0396(5) Uani 1 4 e d . . .
H45 H 1.0450 0.3050 0.3204 0.047 Uiso 1 4 e calc R . .
C46 C 0.8767(2) 0.2636(1) 0.3702(1) 0.0317(4) Uani 1 4 e d . . .
H46 H 0.8587 0.2999 0.4074 0.038 Uiso 1 4 e calc R . .
N1 N 0.2381(5) 0.4749(2) 0.0849(2) 0.1099(12) Uani 1 4 e d . . .
C1 C 0.3096(4) 0.4734(1) 0.1556(2) 0.0687(8) Uani 1 4 e d . . .
C2 C 0.3983(2) 0.47173(6) 0.2456(1) 0.0664(8) Uani 1 4 e d . . .
H2A H 0.3536 0.4970 0.2897 0.131(8) Uiso 1 4 e calc R . .
H2B H 0.4897 0.4912 0.2410 0.131(8) Uiso 1 4 e calc R . .
H2C H 0.4111 0.4258 0.2665 0.131(8) Uiso 1 4 e calc R . .
N2 N 0.3259(2) 0.30601(6) 0.1904(1) 0.0726(7) Uani 1 4 e d R . .
C3 C 0.2532(2) 0.30034(6) 0.1214(1) 0.0456(5) Uani 1 4 e d R . .
C4 C 0.1618(2) 0.29171(6) 0.0331(1) 0.0603(7) Uani 1 4 e d R . .
H4A H 0.2001 0.3163 -0.0145 0.16(1) Uiso 1 4 e calc R . .
H4B H 0.0680 0.3084 0.0376 0.16(1) Uiso 1 4 e calc R . .
H4C H 0.1561 0.2447 0.0171 0.16(1) Uiso 1 4 e calc R . .

loop_
_atom_site_aniso_label
_atom_site_aniso_U_11
_atom_site_aniso_U_22
_atom_site_aniso_U_33
_atom_site_aniso_U_23
_atom_site_aniso_U_13
_atom_site_aniso_U_12
V 0.0209(3) 0.0265(3) 0.0196(3) 0.0021(2) 0.0018(2) 0.0017(2)
Cl1 0.0436(3) 0.0417(3) 0.0316(3) 0.0032(1) 0.0144(2) -0.0005(2)
Cl2 0.0411(3) 0.0311(3) 0.0420(3) -0.0021(1) 0.0108(2) -0.0034(2)
O 0.0251(2) 0.044(2) 0.027(1) -0.001(1) 0.001(1) 0.003(1)
P 0.0223(2) 0.0283(3) 0.0255(2) -0.0016(2) 0.0027(2) -0.0014(2)
C11 0.0233(8) 0.0272(9) 0.0307(9) -0.0050(7) 0.0028(7) 0.0000(7)
C12 0.0318(10) 0.0355(10) 0.0318(10) -0.0006(8) 0.0027(8) 0.0018(8)
C13 0.0334(10) 0.0424(11) 0.0337(10) -0.0080(8) -0.0046(8) 0.0075(8)
C14 0.0291(10) 0.0399(11) 0.0485(12) -0.0159(9) -0.0019(9) -0.0022(8)
C15 0.0393(11) 0.0436(12) 0.0481(12) -0.0079(10) 0.0084(9) -0.0144(9)
C16 0.0368(10) 0.0369(10) 0.0321(10) -0.0032(8) 0.0042(8) -0.0068(8)
C21 0.0270(9) 0.0322(9) 0.0287(9) -0.0022(7) 0.0079(7) -0.0021(7)
C22 0.0298(10) 0.0400(11) 0.0413(11) -0.0101(9) 0.0055(8) -0.0052(8)
C23 0.0487(13) 0.0398(12) 0.0492(12) -0.0148(10) 0.0143(10) -0.0113(9)
C24 0.0546(13) 0.0315(10) 0.0525(13) -0.0030(9) 0.0229(11) 0.0029(9)
C25 0.0377(11) 0.0403(11) 0.0446(12) 0.0034(9) 0.0102(9) 0.0084(9)
C26 0.0294(9) 0.0352(10) 0.0340(10) -0.0014(8) 0.0053(8) -0.0016(8)
C31 0.0292(9) 0.0314(9) 0.0291(9) 0.0011(7) -0.0023(7) -0.0073(7)
C32 0.0412(11) 0.0459(12) 0.0316(10) -0.0021(9) 0.0030(8) -0.0090(9)
C33 0.0621(14) 0.0512(13) 0.0310(11) 0.0009(9) 0.0011(10) -0.0169(11)
C34 0.0735(16) 0.0438(13) 0.0366(12) 0.0085(10) -0.0113(11) -0.0187(12)
C35 0.0491(13) 0.0333(11) 0.0627(15) 0.0079(10) -0.0157(11) -0.0030(9)
C36 0.0362(10) 0.0317(10) 0.0435(11) 0.0017(8) -0.0019(9) -0.0041(8)
C41 0.0224(8) 0.0338(10) 0.0285(9) 0.0027(7) 0.0031(7) 0.0014(7)
C42 0.0336(10) 0.0381(11) 0.0439(11) -0.0064(9) 0.0102(8) -0.0001(8)
C43 0.0390(11) 0.0551(13) 0.0428(12) -0.0079(10) 0.0127(9) 0.0058(10)
C44 0.0324(10) 0.0588(13) 0.0405(11) 0.0104(10) 0.0142(9) 0.0077(9)
C45 0.0288(10) 0.0454(12) 0.0444(11) 0.0118(9) 0.0056(8) -0.0022(8)
C46 0.0278(9) 0.0343(10) 0.0324(9) 0.0025(8) 0.0032(7) 0.0010(8)
N1 0.203(4) 0.0669(18) 0.0648(18) 0.0101(15) 0.037(2) 0.021(2)
C1 0.115(3) 0.0367(13) 0.0659(18) 0.0042(13) 0.0506(18) 0.0049(14)
C2 0.0660(17) 0.0555(16) 0.087(2) -0.0085(14) 0.0401(16) -0.0085(13)
N2 0.0800(16) 0.0596(14) 0.0694(15) 0.0152(11) -0.0157(13) -0.0189(12)
C3 0.0412(12) 0.0371(12) 0.0580(14) 0.0049(10) 0.0062(11) -0.0054(9)
C4 0.0520(14) 0.0665(17) 0.0590(15) -0.0082(12) -0.0021(12) 0.0039(12)

loop_
_geom_bond_atom_site_label_1
_geom_bond_atom_site_label_2
_geom_bond_distance
_geom_bond_site_symmetry_2
_geom_bond_publ_flag
V O 1.608(2) . ?
V Cl1 2.3476(8) . ?
V Cl1 2.3753(8) 3 ?
V Cl2 2.3448(9) . ?
V Cl2 2.3626(9) 3 ?
P C11 1.797(2) . ?
P C21 1.798(2) . ?
P C31 1.799(2) . ?
P C41 1.796(2) . ?
C11 C16 1.391(3) . ?
C11 C12 1.396(3) . ?
C12 C13 1.382(3) . ?
C13 C14 1.375(3) . ?
C14 C15 1.384(3) . ?
C15 C16 1.386(3) . ?
C21 C26 1.393(3) . ?
C21 C22 1.397(3) . ?
C22 C23 1.379(3) . ?
C23 C24 1.383(3) . ?
C24 C25 1.376(3) . ?
C25 C26 1.383(3) . ?
C31 C36 1.392(3) . ?
C31 C32 1.395(3) . ?
C32 C33 1.380(3) . ?
C33 C34 1.367(4) . ?
C34 C35 1.385(4) . ?
C35 C36 1.395(3) . ?
C41 C46 1.389(3) . ?
C41 C42 1.394(3) . ?
C42 C43 1.378(3) . ?
C43 C44 1.382(3) . ?
C44 C45 1.376(3) . ?
C45 C46 1.391(3) . ?
N1 C1 1.135(4) . ?
C1 C2 1.435(4) . ?
N2 C3 1.126(4) . ?
C3 C4 1.437(4) . ?
